data_7155721
loop_
_publ_author_name
'Yamada, Shigeyuki'
'Miyano, Kazuya'
'Konno, Tsutomu'
'Agou, Tomohiro'
'Kubota, Toshio'
'Hosokai, Takuya'

_publ_section_title
;
 Fluorine-containing bistolanes as light-emitting liquid crystalline
 molecules
;
_journal_name_full 'Org. Biomol. Chem.'
_journal_paper_doi 10.1039/C7OB01369H
_journal_year 2017
_chemical_formula_sum 'C27 H19 F5 O'
_chemical_formula_weight 454.43
_space_group_crystal_system monoclinic
_space_group_IT_number 9
_space_group_name_Hall 'C -2yc'
_space_group_name_H-M_alt 'C 1 c 1'
_symmetry_space_group_name_Hall 'C -2yc'
_symmetry_space_group_name_H-M 'C 1 c 1'
_atom_sites_solution_hydrogens geom
_audit_update_record
;
2017-05-29 deposited with the CCDC.
2017-06-26 downloaded from the CCDC.
;
_cell_angle_alpha 90
_cell_angle_beta 94.936(3)
_cell_angle_gamma 90
_cell_formula_units_Z 4
_cell_length_a 37.637(3)
_cell_length_b 4.9401(5)
_cell_length_c 11.5774(11)
_cell_measurement_reflns_used 3009
_cell_measurement_temperature 273.0(2)
_cell_measurement_theta_max 26.0270
_cell_measurement_theta_min 3.2597
_cell_volume 2144.6(3)
_computing_cell_refinement 'Bruker SAINT'
_computing_data_collection 'Bruker APEX2'
_computing_data_reduction 'Bruker SAINT'
_computing_molecular_graphics 'Bruker SHELXTL'
_computing_publication_material 'Bruker SHELXTL'
_computing_structure_refinement 'SHELXL-2014 (Sheldrick 2014)'
_computing_structure_solution 'SHELXS-97 (Sheldrick 2008)'
_diffrn_ambient_temperature 273.0(2)
_diffrn_detector_area_resol_mean 10.4167
_diffrn_measured_fraction_theta_full 0.992
_diffrn_measured_fraction_theta_max 0.992
_diffrn_measurement_device_type 'Bruker D8 goniometer'
_diffrn_measurement_method 'omega scans'
_diffrn_radiation_monochromator graphite
_diffrn_radiation_type MoK\a
_diffrn_radiation_wavelength 0.71073
_diffrn_reflns_av_R_equivalents 0.0383
_diffrn_reflns_av_unetI/netI 0.0517
_diffrn_reflns_limit_h_max 45
_diffrn_reflns_limit_h_min -46
_diffrn_reflns_limit_k_max 6
_diffrn_reflns_limit_k_min -6
_diffrn_reflns_limit_l_max 14
_diffrn_reflns_limit_l_min -14
_diffrn_reflns_number 6925
_diffrn_reflns_theta_full 26.18
_diffrn_reflns_theta_max 26.18
_diffrn_reflns_theta_min 3.26
_diffrn_source_type 'sealed tube'
_exptl_absorpt_coefficient_mu 0.114
_exptl_absorpt_correction_T_max 1.00000
_exptl_absorpt_correction_T_min 0.46516
_exptl_absorpt_correction_type multi-scan
_exptl_absorpt_process_details 'SADABS V2014/4 (Bruker AXS Inc.)'
_exptl_crystal_colour 'clear pale yellow'
_exptl_crystal_density_diffrn 1.407
_exptl_crystal_density_method 'not measured'
_exptl_crystal_description plate
_exptl_crystal_F_000 936
_exptl_crystal_size_max 0.540
_exptl_crystal_size_mid 0.200
_exptl_crystal_size_min 0.050
_refine_diff_density_max 0.141
_refine_diff_density_min -0.152
_refine_ls_abs_structure_details
;

Flack x determined using 1084 quotients [(I+)-(I-)]/[(I+)+(I-)]
(Parsons, Flack and Wagner, Acta Cryst. B69 (2013) 249-259).
;
_refine_ls_abs_structure_Flack -0.5(5)
_refine_ls_extinction_method none
_refine_ls_goodness_of_fit_ref 0.876
_refine_ls_hydrogen_treatment constr
_refine_ls_matrix_type full
_refine_ls_number_parameters 299
_refine_ls_number_reflns 3712
_refine_ls_number_restraints 2
_refine_ls_restrained_S_all 0.876
_refine_ls_R_factor_all 0.0521
_refine_ls_R_factor_gt 0.0395
_refine_ls_shift/su_max 0.000
_refine_ls_shift/su_mean 0.000
_refine_ls_structure_factor_coef Fsqd
_refine_ls_weighting_details 'w=1/[\s^2^(Fo^2^)+(0.1000P)^2^] where P=(Fo^2^+2Fc^2^)/3'
_refine_ls_weighting_scheme calc
_refine_ls_wR_factor_gt 0.1149
_refine_ls_wR_factor_ref 0.1265
_reflns_number_gt 3028
_reflns_number_total 3712
_reflns_threshold_expression 'I > 2\s(I)'
_cod_data_source_file c7ob01369h2.cif
_cod_data_source_block KM2
_cod_depositor_comments
;
The following automatic conversions were performed:

'_exptl_absorpt_correction_type' value 'Multi-Scan' changed to
'multi-scan' according to
/home/data/users/saulius/crontab/automatic-downloads/rss-feeds/RSC/lib/dictionaries/cif_core.dic
dictionary named 'cif_core.dic' version 2.4.2 from 2011-04-26.

Automatic conversion script
Id: cif_fix_values 4973 2017-02-22 13:04:09Z antanas 
;
_cod_database_code 7155721

loop_
_space_group_symop_operation_xyz
'x, y, z'
'x, -y, z+1/2'
'x+1/2, y+1/2, z'
'x+1/2, -y+1/2, z+1/2'

loop_
_atom_site_type_symbol
_atom_site_label
_atom_site_fract_x
_atom_site_fract_y
_atom_site_fract_z
_atom_site_U_iso_or_equiv
_atom_site_adp_type
_atom_site_calc_flag
_atom_site_refinement_flags_adp
_atom_site_refinement_flags_posn
_atom_site_occupancy
F F001 0.61590(6) -0.6603(5) 0.9416(2) 0.0578(6) Uani d . . 1
C C1 0.27396(19) 1.7992(16) 0.0053(7) 0.109(2) Uani d . . 1
H H1A 0.2673 1.9131 -0.0602 0.163 Uiso calc U R 1
H H1B 0.2531 1.7548 0.0437 0.163 Uiso calc U R 1
H H1C 0.2846 1.636 -0.0205 0.163 Uiso calc U R 1
F F002 0.66316(8) -1.0578(5) 0.9936(2) 0.0634(7) Uani d . . 1
C C2 0.30007(15) 1.9450(13) 0.0877(6) 0.0871(17) Uani d . . 1
H H2A 0.3182 2.0261 0.0441 0.105 Uiso calc U R 1
H H2B 0.2878 2.0904 0.124 0.105 Uiso calc U R 1
F F003 0.71901(7) -1.1288(5) 0.8643(3) 0.0703(8) Uani d . . 1
C C3 0.31785(12) 1.7689(10) 0.1803(5) 0.0676(12) Uani d . . 1
H H3A 0.3315 1.6308 0.1443 0.081 Uiso calc U R 1
H H3B 0.2997 1.6783 0.2206 0.081 Uiso calc U R 1
F F004 0.67898(7) -0.4087(5) 0.6256(2) 0.0657(7) Uani d . . 1
C C4 0.34237(12) 1.9224(9) 0.2677(5) 0.0661(13) Uani d . . 1
H H4A 0.3284 2.0532 0.3069 0.079 Uiso calc U R 1
H H4B 0.3596 2.022 0.2268 0.079 Uiso calc U R 1
O O005 0.38805(7) 1.5966(6) 0.2997(3) 0.0536(7) Uani d . . 1
C C5 0.36222(11) 1.7429(9) 0.3580(4) 0.0591(11) Uani d . . 1
H H5A 0.3738 1.8518 0.4199 0.071 Uiso calc U R 1
H H5B 0.3458 1.619 0.391 0.071 Uiso calc U R 1
F F006 0.72636(7) -0.8035(7) 0.6802(3) 0.0802(9) Uani d . . 1
C C6 0.40999(9) 1.4234(7) 0.3636(3) 0.0418(8) Uani d . . 1
C C7 0.40843(9) 1.3658(7) 0.4801(4) 0.0442(8) Uani d . . 1
H H7 0.3918 1.4526 0.5223 0.053 Uiso calc U R 1
C C8 0.43189(9) 1.1769(7) 0.5336(3) 0.0422(8) Uani d . . 1
H H8 0.4309 1.1396 0.612 0.051 Uiso calc U R 1
C C9 0.45679(9) 1.0430(7) 0.4725(3) 0.0379(7) Uani d . . 1
C C10 0.45828(9) 1.1104(8) 0.3552(3) 0.0452(9) Uani d . . 1
H H10 0.4753 1.0282 0.3131 0.054 Uiso calc U R 1
C C11 0.43519(10) 1.2950(7) 0.3015(3) 0.0444(8) Uani d . . 1
H H11 0.4364 1.3345 0.2234 0.053 Uiso calc U R 1
C C12 0.48036(9) 0.8424(7) 0.5248(3) 0.0388(8) Uani d . . 1
C C13 0.50041(9) 0.6716(7) 0.5635(3) 0.0380(7) Uani d . . 1
C C14 0.52474(8) 0.4641(6) 0.6070(3) 0.0344(7) Uani d . . 1
C C15 0.52417(9) 0.3573(7) 0.7175(3) 0.0385(7) Uani d . . 1
H H15 0.5078 0.4225 0.7663 0.046 Uiso calc U R 1
C C16 0.54768(9) 0.1550(7) 0.7563(3) 0.0387(8) Uani d . . 1
H H16 0.5466 0.0835 0.8302 0.046 Uiso calc U R 1
C C17 0.57292(8) 0.0578(6) 0.6857(3) 0.0347(7) Uani d . . 1
C C18 0.57371(9) 0.1667(7) 0.5745(3) 0.0406(8) Uani d . . 1
H H18 0.5905 0.1042 0.5265 0.049 Uiso calc U R 1
C C19 0.54992(9) 0.3654(7) 0.5350(3) 0.0396(8) Uani d . . 1
H H19 0.5506 0.4341 0.4604 0.047 Uiso calc U R 1
C C20 0.59809(9) -0.1500(6) 0.7230(3) 0.0373(7) Uani d . . 1
C C21 0.61943(9) -0.3194(7) 0.7511(3) 0.0385(7) Uani d . . 1
C C22 0.64570(9) -0.5225(7) 0.7816(3) 0.0356(7) Uani d . . 1
C C23 0.67448(9) -0.5665(7) 0.7171(3) 0.0423(8) Uani d . . 1
C C24 0.69932(9) -0.7657(8) 0.7441(4) 0.0489(9) Uani d . . 1
C C25 0.69562(10) -0.9304(8) 0.8390(4) 0.0470(9) Uani d . . 1
C C26 0.66760(10) -0.8916(7) 0.9047(3) 0.0428(8) Uani d . . 1
C C27 0.64320(8) -0.6901(7) 0.8765(3) 0.0372(7) Uani d . . 1

loop_
_atom_site_aniso_label
_atom_site_aniso_U_11
_atom_site_aniso_U_22
_atom_site_aniso_U_33
_atom_site_aniso_U_12
_atom_site_aniso_U_13
_atom_site_aniso_U_23
F001 0.0542(12) 0.0606(15) 0.0610(15) 0.0060(11) 0.0183(11) 0.0049(12)
C1 0.092(4) 0.120(5) 0.108(5) -0.003(4) -0.035(4) 0.015(4)
F002 0.0838(15) 0.0455(13) 0.0587(15) 0.0041(11) -0.0062(12) 0.0175(11)
C2 0.076(3) 0.084(4) 0.096(4) 0.002(3) -0.020(3) 0.012(3)
F003 0.0568(14) 0.0506(14) 0.099(2) 0.0250(11) -0.0169(14) -0.0059(14)
C3 0.050(2) 0.064(3) 0.085(3) 0.005(2) -0.009(2) 0.002(2)
F004 0.0731(15) 0.0681(17) 0.0583(15) 0.0016(13) 0.0191(12) 0.0179(12)
C4 0.055(2) 0.047(2) 0.092(3) 0.0198(19) -0.015(2) -0.004(2)
O005 0.0481(14) 0.0499(15) 0.0617(18) 0.0152(12) -0.0006(12) 0.0097(13)
C5 0.051(2) 0.050(2) 0.074(3) 0.0149(19) -0.007(2) -0.010(2)
F006 0.0557(13) 0.094(2) 0.095(2) 0.0167(14) 0.0294(13) -0.0054(17)
C6 0.0372(17) 0.0329(18) 0.054(2) 0.0045(14) -0.0042(15) 0.0055(15)
C7 0.0396(17) 0.0386(19) 0.054(2) 0.0068(15) 0.0012(15) -0.0018(16)
C8 0.0421(18) 0.0396(18) 0.044(2) 0.0025(15) 0.0003(15) 0.0006(16)
C9 0.0339(15) 0.0321(17) 0.047(2) -0.0015(13) -0.0026(13) 0.0002(15)
C10 0.0403(18) 0.045(2) 0.051(2) 0.0090(15) 0.0052(16) 0.0014(16)
C11 0.0453(17) 0.043(2) 0.045(2) 0.0045(16) 0.0020(15) 0.0047(16)
C12 0.0380(17) 0.0307(17) 0.047(2) 0.0011(14) -0.0012(15) -0.0004(14)
C13 0.0376(16) 0.0313(17) 0.0441(19) -0.0028(14) -0.0019(14) 0.0026(15)
C14 0.0300(15) 0.0240(15) 0.0480(19) -0.0005(12) -0.0024(13) -0.0006(14)
C15 0.0358(15) 0.0368(18) 0.0434(19) 0.0034(14) 0.0060(14) -0.0002(14)
C16 0.0426(17) 0.0344(17) 0.0387(18) 0.0013(14) 0.0008(14) 0.0050(15)
C17 0.0362(16) 0.0262(15) 0.0404(18) -0.0013(13) -0.0034(13) -0.0007(13)
C18 0.0380(17) 0.0374(18) 0.047(2) 0.0039(14) 0.0062(15) -0.0033(16)
C19 0.0420(17) 0.0367(17) 0.0397(18) 0.0037(14) 0.0015(14) 0.0095(14)
C20 0.0383(16) 0.0293(16) 0.0429(19) -0.0007(14) -0.0043(14) -0.0022(14)
C21 0.0398(17) 0.0315(17) 0.0425(18) 0.0000(14) -0.0058(14) -0.0024(14)
C22 0.0370(15) 0.0285(16) 0.0402(17) 0.0010(13) -0.0031(13) -0.0039(14)
C23 0.0469(19) 0.0367(19) 0.042(2) 0.0000(15) -0.0013(15) 0.0025(15)
C24 0.0373(17) 0.051(2) 0.059(2) 0.0036(16) 0.0070(16) -0.0122(18)
C25 0.0439(19) 0.0343(19) 0.060(2) 0.0091(15) -0.0105(17) -0.0098(16)
C26 0.055(2) 0.0299(17) 0.0414(19) 0.0013(15) -0.0100(16) 0.0014(14)
C27 0.0379(17) 0.0341(17) 0.0392(18) 0.0002(14) 0.0006(14) -0.0024(14)

loop_
_atom_type_symbol
_atom_type_description
_atom_type_scat_dispersion_real
_atom_type_scat_dispersion_imag
_atom_type_scat_source
C C 0.0033 0.0016 'International Tables Vol C Tables 4.2.6.8 and 6.1.1.4'
H H 0.0000 0.0000 'International Tables Vol C Tables 4.2.6.8 and 6.1.1.4'
F F 0.0171 0.0103 'International Tables Vol C Tables 4.2.6.8 and 6.1.1.4'
O O 0.0106 0.0060 'International Tables Vol C Tables 4.2.6.8 and 6.1.1.4'

loop_
_geom_angle_atom_site_label_1
_geom_angle_atom_site_label_2
_geom_angle_atom_site_label_3
_geom_angle
C2 C1 H1A 109.5
C2 C1 H1B 109.5
H1A C1 H1B 109.5
C2 C1 H1C 109.5
H1A C1 H1C 109.5
H1B C1 H1C 109.5
C3 C2 C1 114.0(5)
C3 C2 H2A 108.8
C1 C2 H2A 108.8
C3 C2 H2B 108.8
C1 C2 H2B 108.8
H2A C2 H2B 107.6
C2 C3 C4 113.5(4)
C2 C3 H3A 108.9
C4 C3 H3A 108.9
C2 C3 H3B 108.9
C4 C3 H3B 108.9
H3A C3 H3B 107.7
C3 C4 C5 113.8(4)
C3 C4 H4A 108.8
C5 C4 H4A 108.8
C3 C4 H4B 108.8
C5 C4 H4B 108.8
H4A C4 H4B 107.7
C6 O005 C5 117.8(3)
O005 C5 C4 106.6(4)
O005 C5 H5A 110.4
C4 C5 H5A 110.4
O005 C5 H5B 110.4
C4 C5 H5B 110.4
H5A C5 H5B 108.6
O005 C6 C7 125.7(3)
O005 C6 C11 114.4(3)
C7 C6 C11 119.9(3)
C6 C7 C8 119.5(3)
C6 C7 H7 120.3
C8 C7 H7 120.3
C9 C8 C7 121.5(3)
C9 C8 H8 119.2
C7 C8 H8 119.2
C8 C9 C10 117.7(3)
C8 C9 C12 122.4(3)
C10 C9 C12 119.9(3)
C11 C10 C9 121.3(3)
C11 C10 H10 119.3
C9 C10 H10 119.3
C10 C11 C6 120.1(4)
C10 C11 H11 119.9
C6 C11 H11 119.9
C13 C12 C9 177.0(4)
C12 C13 C14 178.5(4)
C15 C14 C19 118.8(3)
C15 C14 C13 122.4(3)
C19 C14 C13 118.8(3)
C16 C15 C14 121.0(3)
C16 C15 H15 119.5
C14 C15 H15 119.5
C15 C16 C17 120.6(3)
C15 C16 H16 119.7
C17 C16 H16 119.7
C16 C17 C18 118.6(3)
C16 C17 C20 122.4(3)
C18 C17 C20 119.0(3)
C19 C18 C17 121.0(3)
C19 C18 H18 119.5
C17 C18 H18 119.5
C18 C19 C14 120.2(3)
C18 C19 H19 119.9
C14 C19 H19 119.9
C21 C20 C17 178.0(4)
C20 C21 C22 178.2(4)
C23 C22 C27 116.3(3)
C23 C22 C21 122.2(3)
C27 C22 C21 121.5(3)
F004 C23 C24 117.9(3)
F004 C23 C22 119.6(3)
C24 C23 C22 122.5(3)
F006 C24 C23 121.0(4)
F006 C24 C25 119.8(4)
C23 C24 C25 119.2(3)
F003 C25 C26 120.5(4)
F003 C25 C24 119.8(4)
C26 C25 C24 119.7(3)
F002 C26 C25 119.7(3)
F002 C26 C27 120.1(3)
C25 C26 C27 120.1(3)
F001 C27 C26 118.5(3)
F001 C27 C22 119.4(3)
C26 C27 C22 122.1(3)

loop_
_geom_bond_atom_site_label_1
_geom_bond_atom_site_label_2
_geom_bond_distance
F001 C27 1.333(4)
C1 C2 1.494(9)
C1 H1A 0.96
C1 H1B 0.96
C1 H1C 0.96
F002 C26 1.338(4)
C2 C3 1.493(7)
C2 H2A 0.97
C2 H2B 0.97
F003 C25 1.333(4)
C3 C4 1.514(7)
C3 H3A 0.97
C3 H3B 0.97
F004 C23 1.337(4)
C4 C5 1.517(6)
C4 H4A 0.97
C4 H4B 0.97
O005 C6 1.363(4)
O005 C5 1.427(5)
C5 H5A 0.97
C5 H5B 0.97
F006 C24 1.322(5)
C6 C7 1.384(5)
C6 C11 1.392(5)
C7 C8 1.393(5)
C7 H7 0.93
C8 C9 1.389(5)
C8 H8 0.93
C9 C10 1.404(5)
C9 C12 1.429(5)
C10 C11 1.372(5)
C10 H10 0.93
C11 H11 0.93
C12 C13 1.193(5)
C13 C14 1.437(4)
C14 C15 1.385(5)
C14 C19 1.403(5)
C15 C16 1.384(5)
C15 H15 0.93
C16 C17 1.391(5)
C16 H16 0.93
C17 C18 1.398(5)
C17 C20 1.438(4)
C18 C19 1.380(5)
C18 H18 0.93
C19 H19 0.93
C20 C21 1.186(5)
C21 C22 1.432(5)
C22 C23 1.385(5)
C22 C27 1.385(5)
C23 C24 1.375(5)
C24 C25 1.384(6)
C25 C26 1.366(6)
C26 C27 1.375(5)
